data_9000343
loop_
_publ_author_name
'Cameron, M.'
'Sueno, S.'
'Prewitt, C. T.'
'Papike, J. J.'

_publ_section_title
;High-temperature crystal chemistry of acmite, diopside, hedenbergite,
 jadeite, spodumene, and ureyite T = 400 C pyroxene
;
_journal_name_full 'American Mineralogist'
_journal_page_first 594
_journal_page_last 618
_journal_volume 58
_journal_year 1973
_chemical_formula_sum 'Al Na O6 Si2'
_chemical_name_mineral Jadeite
_space_group_crystal_system monoclinic
_space_group_IT_number 15
_space_group_name_Hall '-C 2yc'
_space_group_name_H-M_alt 'C 1 2/c 1'
_symmetry_space_group_name_H-M 'C 1 2/c 1'
_cell_angle_alpha 90
_cell_angle_beta 107.57
_cell_angle_gamma 90
_cell_formula_units_Z 4
_cell_length_a 9.45
_cell_length_b 8.594
_cell_length_c 5.233
_cell_volume 405.163
_database_code_amcsd 0000352
_diffrn_ambient_temperature 673.15
_exptl_crystal_density_diffrn 3.314
_cod_original_formula_sum 'Si2 Al Na O6'
_cod_database_code 9000343

loop_
_space_group_symop_id
_space_group_symop_operation_xyz
1 x,y,z
2 1/2+x,1/2+y,z
3 x,-y,1/2+z
4 1/2+x,1/2-y,1/2+z
5 -x,y,1/2-z
6 1/2-x,1/2+y,1/2-z
7 -x,-y,-z
8 1/2-x,1/2-y,-z

loop_
_atom_site_aniso_label
_atom_site_aniso_U_11
_atom_site_aniso_U_22
_atom_site_aniso_U_33
_atom_site_aniso_U_12
_atom_site_aniso_U_13
_atom_site_aniso_U_23
Si 0.00868 0.00838 0.00632 -0.00114 0.00166 -0.00050
Al1 0.00987 0.00920 0.00667 0.00000 0.00125 0.00000
Na2 0.03129 0.01691 0.01860 0.00000 -0.00235 0.00000
O1 0.00876 0.01186 0.00859 -0.00082 0.00132 0.00067
O2 0.01620 0.00988 0.01342 -0.00447 0.00225 -0.00124
O3 0.01254 0.01654 0.00865 -0.00031 0.00271 -0.00460

loop_
_atom_site_label
_atom_site_fract_x
_atom_site_fract_y
_atom_site_fract_z
Si 0.29040 0.09310 0.22700
Al1 0.00000 0.90500 0.25000
Na2 0.00000 0.30060 0.25000
O1 0.10960 0.07560 0.12790
O2 0.36120 0.26220 0.29180
O3 0.35300 0.00690 0.00570

loop_
_cod_related_entry_id
_cod_related_entry_database
_cod_related_entry_code
1 AMCSD 0000352
